data_7715983
loop_
_publ_author_name
'Uttendorfer, Maria K.'
'Hierlmeier, Gabriele'
'Bal&#xe1;zs, G&#xe1;bor'
'Wolf, Robert'

_publ_section_title
;
 Access to 1,2,3-triphospholide ligands by reduction of
 di-<i>tert</i>-butyldiphosphatetrahedrane.
;
_journal_issue 24
_journal_name_full 'Dalton transactions (Cambridge, England : 2003)'
_journal_page_first 10113
_journal_page_last 10119
_journal_paper_doi 10.1039/d4dt01067a
_journal_volume 53
_journal_year 2024
_chemical_formula_moiety 'C22 H42 O6 P3 Rb'
_chemical_formula_sum 'C22 H42 O6 P3 Rb'
_chemical_formula_weight 580.93
_chemical_name_systematic '[Rb([18]crown-6)][1,2,3-P3C2tBu2]'
_space_group_crystal_system monoclinic
_space_group_IT_number 14
_space_group_name_Hall '-P 2yn'
_space_group_name_H-M_alt 'P 1 21/n 1'
_atom_sites_solution_hydrogens geom
_atom_sites_solution_primary dual
_audit_creation_date 2024-04-04
_audit_creation_method
;
Olex2 1.5-alpha
(compiled 2024.02.16 svn.r378c4104 for OlexSys, GUI svn.r6928)
;
_audit_update_record
;
2024-04-05 deposited with the CCDC.	2024-05-08 downloaded from the CCDC.
;
_cell_angle_alpha 90
_cell_angle_beta 106.4890(10)
_cell_angle_gamma 90
_cell_formula_units_Z 4
_cell_length_a 10.31930(10)
_cell_length_b 16.00110(10)
_cell_length_c 17.6998(2)
_cell_measurement_reflns_used 32419
_cell_measurement_temperature 123.05(10)
_cell_measurement_theta_max 66.7080
_cell_measurement_theta_min 4.4670
_cell_volume 2802.40(5)
_computing_cell_refinement 'CrysAlisPro 1.171.43.36a (Rigaku OD, 2022)'
_computing_data_collection 'CrysAlisPro system (CCD 42.90a 64-bit (release 14-04-2023))'
_computing_data_reduction 'CrysAlisPro 1.171.43.36a (Rigaku OD, 2022)'
_computing_molecular_graphics 'Olex2 1.5-alpha (Dolomanov et al., 2009)'
_computing_publication_material 'Olex2 1.5-alpha (Dolomanov et al., 2009)'
_computing_structure_refinement 'SHELXL 2016/6 (Sheldrick, 2015)'
_computing_structure_solution 'SHELXT  (Sheldrick, 2015)'
_diffrn_ambient_environment N~2~
_diffrn_ambient_temperature 123.05(10)
_diffrn_detector 'CCD plate'
_diffrn_detector_area_resol_mean 4.2047
_diffrn_detector_type TitanS2
_diffrn_measured_fraction_theta_full 0.996
_diffrn_measured_fraction_theta_max 0.996
_diffrn_measurement_details
;
List of Runs (angles in degrees, time in seconds):

  # Type    Start    End  Width  t~exp~   \w     \q     \k     \f   Frames
#--------------------------------------------------------------------------
  1  \w     75.00 112.00   1.00    1.72    --   43.43  66.00  78.00   37
  2  \w     47.00  72.00   1.00    1.72    --   43.43  66.00  78.00   25
  3  \w    -27.00  71.00   1.00    1.72    --   43.43 -66.00 -56.00   98
  4  \w     41.00  66.00   1.00    6.86    --   86.50 -66.00 -56.00   25
  5  \w     83.00 108.00   1.00    6.86    --   86.50  66.00  78.00   25
  6  \w   -103.00 -75.00   1.00    6.86    --  -90.00  66.00  78.00   28
  7  \w   -145.00-118.00   1.00    6.86    --  -90.00 -66.00 -56.00   27
  8  \w    -62.00 -35.00   1.00    6.86    --  -90.00  66.00  78.00   27
  9  \w    -41.00  27.00   1.00    1.72    --  -43.43  66.00  78.00   68
 10  \w   -100.00 -73.00   1.00    1.72    --  -43.43 -66.00 -56.00   27
 11  \w      9.00  84.00   1.00    1.72    --   43.43-125.00-180.00   75
 12  \w     85.00 129.00   1.00    6.86    --   86.50  77.00   0.00   44
 13  \w   -106.00 -27.00   1.00    6.86    --  -90.00 125.00 120.00   79
 14  \w   -111.00 -79.00   1.00    6.86    --  -90.00 125.00  60.00   32
 15  \w   -108.00 -74.00   1.00    6.86    --  -90.00 125.00-150.00   34
 16  \w   -172.00-147.00   1.00    6.86    --  -90.00 -94.00  90.00   25
 17  \w   -154.00-110.00   1.00    6.86    --  -90.00 -77.00   0.00   44
 18  \w   -133.00-104.00   1.00    6.86    --  -90.00 -94.00  90.00   29
 19  \w   -142.00 -97.00   1.00    6.86    --  -90.00-125.00 -90.00   45
 20  \w    -96.00 -27.00   1.00    6.86    --  -90.00 125.00 -90.00   69
 21  \w   -111.00 -86.00   1.00    6.86    --  -90.00  45.00  90.00   25
 22  \w    -73.00 -22.00   1.00    6.86    --  -90.00  45.00  90.00   51
 23  \w   -113.00 -46.00   1.00    6.86    --  -90.00  61.00-180.00   67
 24  \w   -144.00-117.00   1.00    6.86    --  -90.00 -77.00-150.00   27
 25  \w   -161.00-101.00   1.00    6.86    --  -90.00-125.00 120.00   60
 26  \w   -111.00 -86.00   1.00    6.86    --  -90.00 125.00 -30.00   25
 27  \w    -72.00 -27.00   1.00    6.86    --  -90.00 125.00 -30.00   45
 28  \w    -61.00 -27.00   1.00    6.86    --  -90.00  30.00 -90.00   34
 29  \w   -120.00 -85.00   1.00    6.86    --  -90.00  77.00  90.00   35
 30  \w    -50.00 -21.00   1.00    6.86    --  -90.00  77.00  90.00   29
 31  \w    -52.00 -27.00   1.00    6.86    --  -90.00 125.00 -60.00   25
 32  \w   -147.00-120.00   1.00    6.86    --  -90.00 -30.00 -60.00   27
 33  \w   -109.00 -63.00   1.00    6.86    --  -90.00 -30.00 -60.00   46
 34  \w   -112.00 -82.00   1.00    6.86    --  -90.00 125.00 -60.00   30
 35  \w    -98.00 -71.00   1.00    6.86    --  -90.00  77.00 -30.00   27
 36  \w    -41.00 -16.00   1.00    6.86    --  -90.00  77.00 -30.00   25
 37  \w    -95.00 -53.00   1.00    6.86    --  -90.00 125.00  90.00   42
 38  \w    -75.00 -27.00   1.00    6.86    --  -90.00 125.00 150.00   48
 39  \w   -109.00 -83.00   1.00    6.86    --  -90.00 125.00   0.00   26
 40  \w    -68.00 -36.00   1.00    6.86    --  -90.00 125.00  60.00   32
 41  \w   -126.00 -96.00   1.00    6.86    --  -90.00  15.00-150.00   30
 42  \w    -71.00 -12.00   1.00    6.86    --  -90.00  15.00-150.00   59
 43  \w    -99.00 -72.00   1.00    6.86    --  -90.00  45.00  60.00   27
 44  \w    -57.00 -28.00   1.00    6.86    --  -90.00  45.00  60.00   29
 45  \w   -105.00 -65.00   1.00    6.86    --  -90.00  77.00 120.00   40
 46  \w   -112.00 -47.00   1.00    6.86    --  -90.00 125.00-180.00   65
 47  \w   -117.00 -73.00   1.00    6.86    --  -90.00  30.00-120.00   44
 48  \w    -61.00 -18.00   1.00    6.86    --  -90.00  30.00-120.00   43
 49  \w   -100.00 -29.00   1.00    6.86    --  -90.00 125.00-120.00   71
 50  \w   -114.00 -61.00   1.00    6.86    --  -90.00  45.00   0.00   53
 51  \w   -160.00 -94.00   1.00    6.86    --  -90.00 -45.00 120.00   66
 52  \w   -119.00 -94.00   1.00    6.86    --  -90.00  77.00 -90.00   25
 53  \w    -69.00 -29.00   1.00    6.86    --  -90.00  77.00 -90.00   40
 54  \w   -157.00-130.00   1.00    6.86    --  -90.00-125.00  60.00   27
 55  \w    -54.00 -27.00   1.00    6.86    --  -90.00 125.00-150.00   27
;
_diffrn_measurement_device 'four-circle diffractometer'
_diffrn_measurement_device_type 'SuperNova, Dualflex, TitanS2'
_diffrn_measurement_method '\w scans'
_diffrn_orient_matrix_type 'CrysAlisPro convention (1999,Acta A55,543-557)'
_diffrn_orient_matrix_UB_11 -0.1317878000
_diffrn_orient_matrix_UB_12 -0.0078170000
_diffrn_orient_matrix_UB_13 -0.0675868000
_diffrn_orient_matrix_UB_21 0.0358275000
_diffrn_orient_matrix_UB_22 -0.0911653000
_diffrn_orient_matrix_UB_23 -0.0135527000
_diffrn_orient_matrix_UB_31 -0.0747072000
_diffrn_orient_matrix_UB_32 -0.0299698000
_diffrn_orient_matrix_UB_33 0.0590665000
_diffrn_radiation_monochromator mirror
_diffrn_radiation_probe x-ray
_diffrn_radiation_type 'Cu K\a'
_diffrn_radiation_wavelength 1.54184
_diffrn_reflns_av_R_equivalents 0.0518
_diffrn_reflns_av_unetI/netI 0.0184
_diffrn_reflns_Laue_measured_fraction_full 0.996
_diffrn_reflns_Laue_measured_fraction_max 0.996
_diffrn_reflns_limit_h_max 11
_diffrn_reflns_limit_h_min -12
_diffrn_reflns_limit_k_max 18
_diffrn_reflns_limit_k_min -18
_diffrn_reflns_limit_l_max 21
_diffrn_reflns_limit_l_min -14
_diffrn_reflns_number 42970
_diffrn_reflns_point_group_measured_fraction_full 0.996
_diffrn_reflns_point_group_measured_fraction_max 0.996
_diffrn_reflns_theta_full 66.781
_diffrn_reflns_theta_max 66.781
_diffrn_reflns_theta_min 4.488
_diffrn_source 'micro-focus sealed X-ray tube'
_diffrn_source_type 'SuperNova (Cu) X-ray Source'
_exptl_absorpt_coefficient_mu 4.320
_exptl_absorpt_correction_T_max 1.000
_exptl_absorpt_correction_T_min 0.254
_exptl_absorpt_correction_type gaussian
_exptl_absorpt_process_details
;
CrysAlisPro 1.171.43.36a (Rigaku Oxford Diffraction, 2022)
Numerical absorption correction based on gaussian integration over
a multifaceted crystal model
Empirical absorption correction using spherical harmonics,
implemented in SCALE3 ABSPACK scaling algorithm.
;
_exptl_crystal_colour 'clear orangish colourless'
_exptl_crystal_colour_lustre clear
_exptl_crystal_colour_modifier orangish
_exptl_crystal_colour_primary colourless
_exptl_crystal_density_diffrn 1.377
_exptl_crystal_description block
_exptl_crystal_F_000 1216
_exptl_crystal_recrystallization_method 'Re-crystallisation from solvent: n-hexane/THF'
_exptl_crystal_size_max 0.405
_exptl_crystal_size_mid 0.235
_exptl_crystal_size_min 0.192
_refine_diff_density_max 1.133
_refine_diff_density_min -0.352
_refine_diff_density_rms 0.086
_refine_ls_extinction_method none
_refine_ls_goodness_of_fit_ref 1.028
_refine_ls_hydrogen_treatment constr
_refine_ls_matrix_type full
_refine_ls_number_parameters 295
_refine_ls_number_reflns 4954
_refine_ls_number_restraints 9
_refine_ls_restrained_S_all 1.027
_refine_ls_R_factor_all 0.0450
_refine_ls_R_factor_gt 0.0445
_refine_ls_shift/su_max 0.001
_refine_ls_shift/su_mean 0.000
_refine_ls_structure_factor_coef Fsqd
_refine_ls_weighting_details 'w=1/[\s^2^(Fo^2^)+(0.0574P)^2^+7.0094P] where P=(Fo^2^+2Fc^2^)/3'
_refine_ls_weighting_scheme calc
_refine_ls_wR_factor_gt 0.1143
_refine_ls_wR_factor_ref 0.1148
_reflns_Friedel_coverage 0.000
_reflns_number_gt 4855
_reflns_number_total 4954
_reflns_threshold_expression 'I > 2\s(I)'
_cod_data_source_file d4dt01067a2.cif
_cod_data_source_block mu297_mp
_cod_depositor_comments 'Adding full bibliography for 7715982--7715988.cif.'
_cod_database_code 7715983
_shelx_shelxl_version_number 2016/6
_chemical_oxdiff_formula 'C22 H42 O6 P3 Rb1 '
_shelx_space_group_comment
;
The symmetry employed for this shelxl refinement is uniquely defined
by the following loop, which should always be used as a source of
symmetry information in preference to the above space-group names.
They are only intended as comments.
;
_olex2_refinement_description
;
1. Fixed Uiso
 At 1.2 times of:
  All C(H,H) groups
 At 1.5 times of:
  All C(H,H,H) groups
2. Rigid body (RIGU) restrains
 C19, O5, C18
 with sigma for 1-2 distances of 0.01 and sigma for 1-3 distances of 0.01
3.a Secondary CH2 refined with riding coordinates:
 C19(H19A,H19B), C17(H17A,H17B), C18(H18A,H18B), C13(H13A,H13B), C11(H11A,
 H11B), C22(H22A,H22B), C21(H21A,H21B), C16(H16A,H16B), C15(H15A,H15B),
 C12(H12A,H12B), C14(H14A,H14B), C20(H20A,H20B)
3.b Idealised Me refined as rotating group:
 C7(H7A,H7B,H7C), C8(H8A,H8B,H8C), C9(H9A,H9B,H9C), C6(H6A,H6B,H6C), C5(H5A,
 H5B,H5C), C10(H10A,H10B,H10C)
;
_olex2_submission_special_instructions 'No special instructions were received'
_oxdiff_exptl_absorpt_empirical_details
;
Empirical correction (ABSPACK) includes:
- Absorption correction using spherical harmonics
- Frame scaling
;
_oxdiff_exptl_absorpt_empirical_full_max 1.706
_oxdiff_exptl_absorpt_empirical_full_min 0.714

loop_
_space_group_symop_operation_xyz
'x, y, z'
'-x+1/2, y+1/2, -z+1/2'
'-x, -y, -z'
'x-1/2, -y-1/2, z-1/2'

loop_
_atom_site_label
_atom_site_type_symbol
_atom_site_fract_x
_atom_site_fract_y
_atom_site_fract_z
_atom_site_U_iso_or_equiv
_atom_site_adp_type
_atom_site_occupancy
_atom_site_site_symmetry_order
_atom_site_calc_flag
_atom_site_refinement_flags_posn
_atom_site_refinement_flags_adp
_atom_site_refinement_flags_occupancy
_atom_site_disorder_assembly
_atom_site_disorder_group
Rb1 Rb 0.61636(3) 0.62902(2) 0.29394(2) 0.02666(12) Uani 1 1 d . . . . .
P1 P 0.38986(8) 0.80373(5) 0.20139(4) 0.02698(19) Uani 1 1 d . . . . .
P3 P 0.33529(8) 0.71717(6) 0.34699(5) 0.0305(2) Uani 1 1 d . . . . .
P2 P 0.27034(8) 0.70822(6) 0.22490(5) 0.0309(2) Uani 1 1 d . . . . .
O5 O 0.8523(3) 0.70913(16) 0.27025(17) 0.0434(6) Uani 1 1 d . . . . .
O2 O 0.4968(3) 0.45777(17) 0.30002(17) 0.0456(6) Uani 1 1 d . . . . .
O1 O 0.4669(3) 0.53956(17) 0.15576(15) 0.0436(6) Uani 1 1 d . . . . .
O4 O 0.8903(3) 0.62126(17) 0.41424(16) 0.0437(6) Uani 1 1 d . . . . .
O6 O 0.6725(3) 0.64417(17) 0.13397(16) 0.0440(6) Uani 1 1 d . . . . .
O3 O 0.6726(3) 0.53011(17) 0.43962(16) 0.0461(6) Uani 1 1 d . . . . .
C2 C 0.4565(3) 0.79989(19) 0.36367(17) 0.0228(6) Uani 1 1 d . . . . .
C1 C 0.4775(3) 0.84078(19) 0.29730(18) 0.0229(6) Uani 1 1 d . . . . .
C4 C 0.5167(3) 0.8160(2) 0.45485(18) 0.0270(6) Uani 1 1 d . . . . .
C3 C 0.5670(3) 0.91878(19) 0.29371(19) 0.0269(6) Uani 1 1 d . . . . .
C7 C 0.5376(4) 0.9919(2) 0.3429(3) 0.0432(9) Uani 1 1 d . . . . .
H7A H 0.445994 1.012859 0.318675 0.065 Uiso 1 1 calc R U . . .
H7B H 0.603010 1.036836 0.344836 0.065 Uiso 1 1 calc R U . . .
H7C H 0.545168 0.972540 0.396507 0.065 Uiso 1 1 calc R U . . .
C19 C 0.8623(4) 0.7274(2) 0.1932(2) 0.0437(9) Uani 1 1 d . . . . .
H19A H 0.922205 0.685984 0.178463 0.052 Uiso 1 1 calc R U . . .
H19B H 0.902681 0.783482 0.192938 0.052 Uiso 1 1 calc R U . . .
C8 C 0.5171(4) 0.7348(3) 0.5033(2) 0.0439(9) Uani 1 1 d . . . . .
H8A H 0.423821 0.717407 0.497796 0.066 Uiso 1 1 calc R U . . .
H8B H 0.563396 0.745388 0.558928 0.066 Uiso 1 1 calc R U . . .
H8C H 0.564370 0.690391 0.483573 0.066 Uiso 1 1 calc R U . . .
C17 C 0.9647(4) 0.6949(3) 0.4064(3) 0.0482(10) Uani 1 1 d . . . . .
H17A H 1.055113 0.693067 0.445285 0.058 Uiso 1 1 calc R U . . .
H17B H 0.916824 0.744903 0.417822 0.058 Uiso 1 1 calc R U . . .
C18 C 0.9801(4) 0.7017(2) 0.3262(3) 0.0481(10) Uani 1 1 d . . . . .
H18A H 1.035868 0.751193 0.323054 0.058 Uiso 1 1 calc R U . . .
H18B H 1.026917 0.651471 0.314411 0.058 Uiso 1 1 calc R U . . .
C9 C 0.6633(4) 0.8459(3) 0.4837(2) 0.0486(10) Uani 1 1 d . . . . .
H9A H 0.722169 0.805571 0.467979 0.073 Uiso 1 1 calc R U . . .
H9B H 0.690085 0.850784 0.541299 0.073 Uiso 1 1 calc R U . . .
H9C H 0.671415 0.900527 0.460468 0.073 Uiso 1 1 calc R U . . .
C13 C 0.4765(5) 0.4536(3) 0.3774(3) 0.0510(10) Uani 1 1 d . . . . .
H13A H 0.425537 0.402299 0.381944 0.061 Uiso 1 1 calc R U . . .
H13B H 0.423037 0.502433 0.385560 0.061 Uiso 1 1 calc R U . . .
C6 C 0.7183(4) 0.8968(2) 0.3173(3) 0.0421(9) Uani 1 1 d . . . . .
H6A H 0.745223 0.874601 0.371123 0.063 Uiso 1 1 calc R U . . .
H6B H 0.770970 0.947164 0.314848 0.063 Uiso 1 1 calc R U . . .
H6C H 0.734991 0.854662 0.281015 0.063 Uiso 1 1 calc R U . . .
C11 C 0.4058(4) 0.4609(3) 0.1623(3) 0.0553(11) Uani 1 1 d . . . . .
H11A H 0.467919 0.415054 0.158266 0.066 Uiso 1 1 calc R U . . .
H11B H 0.321517 0.454601 0.118705 0.066 Uiso 1 1 calc R U . . .
C22 C 0.4906(4) 0.5502(3) 0.0822(2) 0.0479(10) Uani 1 1 d . . . . .
H22A H 0.405350 0.542461 0.039677 0.058 Uiso 1 1 calc R U . . .
H22B H 0.556422 0.507976 0.075250 0.058 Uiso 1 1 calc R U . . .
C21 C 0.5444(4) 0.6352(3) 0.0774(2) 0.0471(10) Uani 1 1 d . . . . .
H21A H 0.553441 0.644837 0.023925 0.056 Uiso 1 1 calc R U . . .
H21B H 0.480854 0.677238 0.087432 0.056 Uiso 1 1 calc R U . . .
C16 C 0.8715(4) 0.6133(3) 0.4891(2) 0.0518(11) Uani 1 1 d . . . . .
H16A H 0.814274 0.659601 0.498327 0.062 Uiso 1 1 calc R U . . .
H16B H 0.959879 0.616259 0.529783 0.062 Uiso 1 1 calc R U . . .
C15 C 0.8060(4) 0.5325(3) 0.4946(2) 0.0479(10) Uani 1 1 d . . . . .
H15A H 0.861363 0.486449 0.482906 0.057 Uiso 1 1 calc R U . . .
H15B H 0.799375 0.524631 0.548886 0.057 Uiso 1 1 calc R U . . .
C5 C 0.5383(5) 0.9550(3) 0.2104(2) 0.0546(11) Uani 1 1 d . . . . .
H5A H 0.566413 0.914845 0.176309 0.082 Uiso 1 1 calc R U . . .
H5B H 0.588773 1.007240 0.212285 0.082 Uiso 1 1 calc R U . . .
H5C H 0.441325 0.966171 0.189251 0.082 Uiso 1 1 calc R U . . .
C12 C 0.3748(4) 0.4559(3) 0.2389(3) 0.0532(11) Uani 1 1 d . . . . .
H12A H 0.316995 0.503534 0.244359 0.064 Uiso 1 1 calc R U . . .
H12B H 0.325416 0.403465 0.241716 0.064 Uiso 1 1 calc R U . . .
C10 C 0.4240(4) 0.8764(2) 0.4825(2) 0.0444(9) Uani 1 1 d . . . . .
H10A H 0.417987 0.929351 0.453903 0.067 Uiso 1 1 calc R U . . .
H10B H 0.461070 0.886603 0.539144 0.067 Uiso 1 1 calc R U . . .
H10C H 0.333635 0.851797 0.472126 0.067 Uiso 1 1 calc R U . . .
C14 C 0.6088(5) 0.4530(3) 0.4381(3) 0.0555(11) Uani 1 1 d . . . . .
H14A H 0.595609 0.441368 0.490372 0.067 Uiso 1 1 calc R U . . .
H14B H 0.666256 0.408170 0.426247 0.067 Uiso 1 1 calc R U . . .
C20 C 0.7273(5) 0.7250(3) 0.1351(3) 0.0489(10) Uani 1 1 d . . . . .
H20A H 0.667171 0.766403 0.149576 0.059 Uiso 1 1 calc R U . . .
H20B H 0.735021 0.739379 0.082173 0.059 Uiso 1 1 calc R U . . .

loop_
_atom_site_aniso_label
_atom_site_aniso_U_11
_atom_site_aniso_U_22
_atom_site_aniso_U_33
_atom_site_aniso_U_23
_atom_site_aniso_U_13
_atom_site_aniso_U_12
Rb1 0.02267(18) 0.03066(19) 0.02636(18) -0.00206(11) 0.00651(12) -0.00185(11)
P1 0.0281(4) 0.0306(4) 0.0215(4) -0.0039(3) 0.0060(3) 0.0012(3)
P3 0.0256(4) 0.0371(5) 0.0296(4) -0.0020(3) 0.0090(3) -0.0083(3)
P2 0.0238(4) 0.0367(5) 0.0306(4) -0.0084(3) 0.0050(3) -0.0049(3)
O5 0.0340(13) 0.0419(14) 0.0581(17) -0.0040(12) 0.0191(12) -0.0005(11)
O2 0.0398(14) 0.0426(15) 0.0606(17) -0.0064(13) 0.0241(13) -0.0079(11)
O1 0.0441(15) 0.0449(15) 0.0381(14) -0.0102(11) 0.0057(11) 0.0037(12)
O4 0.0382(14) 0.0514(16) 0.0375(14) -0.0122(12) 0.0040(11) 0.0042(11)
O6 0.0512(16) 0.0401(14) 0.0482(16) 0.0060(12) 0.0260(13) 0.0092(12)
O3 0.0552(16) 0.0428(15) 0.0424(15) 0.0072(12) 0.0172(13) 0.0105(13)
C2 0.0196(14) 0.0253(15) 0.0235(15) -0.0031(12) 0.0060(12) -0.0001(11)
C1 0.0199(14) 0.0227(15) 0.0259(15) -0.0030(12) 0.0060(12) 0.0023(11)
C4 0.0295(16) 0.0282(16) 0.0229(15) -0.0021(12) 0.0067(12) 0.0022(13)
C3 0.0299(16) 0.0233(15) 0.0279(16) 0.0002(12) 0.0088(13) -0.0029(13)
C7 0.048(2) 0.0249(17) 0.063(3) -0.0075(17) 0.0251(19) -0.0044(15)
C19 0.055(2) 0.0331(19) 0.054(2) 0.0016(17) 0.0321(19) -0.0033(17)
C8 0.053(2) 0.045(2) 0.0319(18) 0.0050(16) 0.0082(17) 0.0028(18)
C17 0.0341(19) 0.042(2) 0.061(3) -0.0154(19) 0.0011(18) -0.0080(16)
C18 0.035(2) 0.035(2) 0.076(3) -0.0120(19) 0.0181(19) -0.0048(16)
C9 0.044(2) 0.059(3) 0.035(2) 0.0029(18) -0.0005(17) -0.0079(19)
C13 0.062(3) 0.043(2) 0.063(3) -0.0038(19) 0.041(2) -0.0108(19)
C6 0.0322(19) 0.0369(19) 0.060(2) 0.0003(18) 0.0168(17) -0.0041(15)
C11 0.045(2) 0.044(2) 0.067(3) -0.018(2) -0.002(2) -0.0143(18)
C22 0.050(2) 0.053(2) 0.034(2) -0.0097(17) 0.0000(17) 0.0156(19)
C21 0.051(2) 0.063(3) 0.0253(18) 0.0032(17) 0.0087(17) 0.0153(19)
C16 0.047(2) 0.064(3) 0.037(2) -0.0098(19) 0.0004(18) 0.012(2)
C15 0.050(2) 0.061(3) 0.0321(19) 0.0115(18) 0.0099(17) 0.021(2)
C5 0.077(3) 0.047(2) 0.037(2) 0.0110(18) 0.012(2) -0.021(2)
C12 0.042(2) 0.044(2) 0.076(3) -0.009(2) 0.020(2) -0.0068(18)
C10 0.057(2) 0.043(2) 0.036(2) -0.0025(16) 0.0177(18) 0.0073(18)
C14 0.074(3) 0.050(2) 0.052(2) 0.005(2) 0.033(2) 0.003(2)
C20 0.064(3) 0.039(2) 0.054(2) 0.0062(18) 0.034(2) 0.0083(19)

loop_
_atom_type_symbol
_atom_type_description
_atom_type_scat_dispersion_real
_atom_type_scat_dispersion_imag
_atom_type_scat_source
C C 0.0181 0.0091 'International Tables Vol C Tables 4.2.6.8 and 6.1.1.4'
H H 0.0000 0.0000 'International Tables Vol C Tables 4.2.6.8 and 6.1.1.4'
O O 0.0492 0.0322 'International Tables Vol C Tables 4.2.6.8 and 6.1.1.4'
P P 0.2955 0.4335 'International Tables Vol C Tables 4.2.6.8 and 6.1.1.4'
Rb Rb -0.4688 1.6079 'International Tables Vol C Tables 4.2.6.8 and 6.1.1.4'

loop_
_exptl_crystal_face_index_h
_exptl_crystal_face_index_k
_exptl_crystal_face_index_l
_exptl_crystal_face_perp_dist
-2 1 2 0.0901
-2 8 -5 0.1625
6 1 -9 0.0818
3 -8 4 0.1372
5 3 -9 0.0687
-6 -3 -3 0.1425
-2 -1 1 0.1011
2 1 1 0.1329
-1 -2 11 0.1993
4 8 2 0.0940
-4 -8 0 0.0923
-4 7 7 0.1187
1 -10 -1 0.1001

loop_
_geom_angle_atom_site_label_1
_geom_angle_atom_site_label_2
_geom_angle_atom_site_label_3
_geom_angle
_geom_angle_site_symmetry_1
_geom_angle_site_symmetry_3
_geom_angle_publ_flag
P3 Rb1 P1 50.510(19) . . ?
P3 Rb1 P2 33.343(19) . . ?
P3 Rb1 C2 28.86(5) . . ?
P3 Rb1 C1 44.47(5) . . ?
P2 Rb1 P1 32.756(19) . . ?
P2 Rb1 C1 48.67(5) . . ?
O5 Rb1 P1 93.03(6) . . ?
O5 Rb1 P3 129.99(5) . . ?
O5 Rb1 P2 125.57(6) . . ?
O5 Rb1 O2 141.11(7) . . ?
O5 Rb1 O4 57.39(8) . . ?
O5 Rb1 O6 55.98(8) . . ?
O5 Rb1 O3 113.71(8) . . ?
O5 Rb1 C2 101.59(7) . . ?
O5 Rb1 C1 86.67(7) . . ?
O2 Rb1 P1 119.12(6) . . ?
O2 Rb1 P3 88.77(5) . . ?
O2 Rb1 P2 87.50(5) . . ?
O2 Rb1 O4 104.34(8) . . ?
O2 Rb1 O6 106.96(8) . . ?
O2 Rb1 C2 116.54(7) . . ?
O2 Rb1 C1 132.00(7) . . ?
O1 Rb1 P1 83.17(5) . . ?
O1 Rb1 P3 98.07(5) . . ?
O1 Rb1 P2 69.59(5) . . ?
O1 Rb1 O5 111.62(8) . . ?
O1 Rb1 O2 56.82(8) . . ?
O1 Rb1 O4 138.40(7) . . ?
O1 Rb1 O6 56.52(8) . . ?
O1 Rb1 O3 113.75(8) . . ?
O1 Rb1 C2 118.94(7) . . ?
O1 Rb1 C1 110.75(7) . . ?
O4 Rb1 P1 133.47(5) . . ?
O4 Rb1 P3 119.80(5) . . ?
O4 Rb1 P2 151.59(5) . . ?
O4 Rb1 O6 105.70(8) . . ?
O4 Rb1 C2 102.63(7) . . ?
O4 Rb1 C1 108.47(7) . . ?
O6 Rb1 P1 78.04(5) . . ?
O6 Rb1 P3 126.31(5) . . ?
O6 Rb1 P2 94.98(5) . . ?
O6 Rb1 C2 118.99(7) . . ?
O6 Rb1 C1 96.82(7) . . ?
O3 Rb1 P1 137.31(5) . . ?
O3 Rb1 P3 87.41(6) . . ?
O3 Rb1 P2 114.24(6) . . ?
O3 Rb1 O2 57.38(8) . . ?
O3 Rb1 O4 56.46(8) . . ?
O3 Rb1 O6 144.41(7) . . ?
O3 Rb1 C2 95.97(7) . . ?
O3 Rb1 C1 117.49(7) . . ?
C2 Rb1 P1 44.34(5) . . ?
C2 Rb1 P2 49.47(5) . . ?
C2 Rb1 C1 22.37(7) . . ?
C1 Rb1 P1 27.89(5) . . ?
P2 P1 Rb1 72.13(3) . . ?
C1 P1 Rb1 75.20(10) . . ?
C1 P1 P2 102.90(11) . . ?
P2 P3 Rb1 75.31(3) . . ?
C2 P3 Rb1 75.77(10) . . ?
C2 P3 P2 103.11(11) . . ?
P1 P2 Rb1 75.12(3) . . ?
P3 P2 Rb1 71.35(3) . . ?
P3 P2 P1 97.06(5) . . ?
C19 O5 Rb1 121.5(2) . . ?
C18 O5 Rb1 121.3(2) . . ?
C18 O5 C19 112.4(3) . . ?
C13 O2 Rb1 104.3(2) . . ?
C12 O2 Rb1 106.1(2) . . ?
C12 O2 C13 112.9(3) . . ?
C11 O1 Rb1 120.9(2) . . ?
C22 O1 Rb1 122.5(2) . . ?
C22 O1 C11 112.3(3) . . ?
C17 O4 Rb1 108.5(2) . . ?
C16 O4 Rb1 108.5(2) . . ?
C16 O4 C17 112.8(3) . . ?
C21 O6 Rb1 105.1(2) . . ?
C20 O6 Rb1 103.9(2) . . ?
C20 O6 C21 113.1(3) . . ?
C15 O3 Rb1 119.3(2) . . ?
C14 O3 Rb1 119.0(2) . . ?
C14 O3 C15 113.0(3) . . ?
P3 C2 Rb1 75.37(10) . . ?
C1 C2 Rb1 82.69(17) . . ?
C1 C2 P3 118.1(2) . . ?
C1 C2 C4 131.7(3) . . ?
C4 C2 Rb1 112.98(17) . . ?
C4 C2 P3 110.1(2) . . ?
P1 C1 Rb1 76.91(10) . . ?
C2 C1 Rb1 74.94(17) . . ?
C2 C1 P1 118.8(2) . . ?
C2 C1 C3 129.4(3) . . ?
C3 C1 Rb1 119.74(18) . . ?
C3 C1 P1 111.9(2) . . ?
C8 C4 C2 111.4(3) . . ?
C9 C4 C2 117.3(3) . . ?
C9 C4 C8 103.3(3) . . ?
C9 C4 C10 110.1(3) . . ?
C10 C4 C2 109.2(3) . . ?
C10 C4 C8 104.8(3) . . ?
C7 C3 C1 111.7(3) . . ?
C6 C3 C1 111.8(3) . . ?
C6 C3 C7 111.6(3) . . ?
C5 C3 C1 112.7(3) . . ?
C5 C3 C7 104.0(3) . . ?
C5 C3 C6 104.6(3) . . ?
C3 C7 H7A 109.5 . . ?
C3 C7 H7B 109.5 . . ?
C3 C7 H7C 109.5 . . ?
H7A C7 H7B 109.5 . . ?
H7A C7 H7C 109.5 . . ?
H7B C7 H7C 109.5 . . ?
O5 C19 H19A 109.6 . . ?
O5 C19 H19B 109.6 . . ?
O5 C19 C20 110.5(3) . . ?
H19A C19 H19B 108.1 . . ?
C20 C19 H19A 109.6 . . ?
C20 C19 H19B 109.6 . . ?
C4 C8 H8A 109.5 . . ?
C4 C8 H8B 109.5 . . ?
C4 C8 H8C 109.5 . . ?
H8A C8 H8B 109.5 . . ?
H8A C8 H8C 109.5 . . ?
H8B C8 H8C 109.5 . . ?
O4 C17 H17A 109.4 . . ?
O4 C17 H17B 109.4 . . ?
O4 C17 C18 111.0(3) . . ?
H17A C17 H17B 108.0 . . ?
C18 C17 H17A 109.4 . . ?
C18 C17 H17B 109.4 . . ?
O5 C18 C17 110.3(3) . . ?
O5 C18 H18A 109.6 . . ?
O5 C18 H18B 109.6 . . ?
C17 C18 H18A 109.6 . . ?
C17 C18 H18B 109.6 . . ?
H18A C18 H18B 108.1 . . ?
C4 C9 H9A 109.5 . . ?
C4 C9 H9B 109.5 . . ?
C4 C9 H9C 109.5 . . ?
H9A C9 H9B 109.5 . . ?
H9A C9 H9C 109.5 . . ?
H9B C9 H9C 109.5 . . ?
O2 C13 H13A 109.7 . . ?
O2 C13 H13B 109.7 . . ?
O2 C13 C14 109.6(3) . . ?
H13A C13 H13B 108.2 . . ?
C14 C13 H13A 109.7 . . ?
C14 C13 H13B 109.7 . . ?
C3 C6 H6A 109.5 . . ?
C3 C6 H6B 109.5 . . ?
C3 C6 H6C 109.5 . . ?
H6A C6 H6B 109.5 . . ?
H6A C6 H6C 109.5 . . ?
H6B C6 H6C 109.5 . . ?
O1 C11 H11A 109.7 . . ?
O1 C11 H11B 109.7 . . ?
O1 C11 C12 109.7(3) . . ?
H11A C11 H11B 108.2 . . ?
C12 C11 H11A 109.7 . . ?
C12 C11 H11B 109.7 . . ?
O1 C22 H22A 109.8 . . ?
O1 C22 H22B 109.8 . . ?
O1 C22 C21 109.4(3) . . ?
H22A C22 H22B 108.3 . . ?
C21 C22 H22A 109.8 . . ?
C21 C22 H22B 109.8 . . ?
O6 C21 C22 110.0(3) . . ?
O6 C21 H21A 109.7 . . ?
O6 C21 H21B 109.7 . . ?
C22 C21 H21A 109.7 . . ?
C22 C21 H21B 109.7 . . ?
H21A C21 H21B 108.2 . . ?
O4 C16 H16A 109.8 . . ?
O4 C16 H16B 109.8 . . ?
O4 C16 C15 109.4(3) . . ?
H16A C16 H16B 108.2 . . ?
C15 C16 H16A 109.8 . . ?
C15 C16 H16B 109.8 . . ?
O3 C15 C16 110.2(3) . . ?
O3 C15 H15A 109.6 . . ?
O3 C15 H15B 109.6 . . ?
C16 C15 H15A 109.6 . . ?
C16 C15 H15B 109.6 . . ?
H15A C15 H15B 108.1 . . ?
C3 C5 H5A 109.5 . . ?
C3 C5 H5B 109.5 . . ?
C3 C5 H5C 109.5 . . ?
H5A C5 H5B 109.5 . . ?
H5A C5 H5C 109.5 . . ?
H5B C5 H5C 109.5 . . ?
O2 C12 C11 108.9(3) . . ?
O2 C12 H12A 109.9 . . ?
O2 C12 H12B 109.9 . . ?
C11 C12 H12A 109.9 . . ?
C11 C12 H12B 109.9 . . ?
H12A C12 H12B 108.3 . . ?
C4 C10 H10A 109.5 . . ?
C4 C10 H10B 109.5 . . ?
C4 C10 H10C 109.5 . . ?
H10A C10 H10B 109.5 . . ?
H10A C10 H10C 109.5 . . ?
H10B C10 H10C 109.5 . . ?
O3 C14 C13 109.9(4) . . ?
O3 C14 H14A 109.7 . . ?
O3 C14 H14B 109.7 . . ?
C13 C14 H14A 109.7 . . ?
C13 C14 H14B 109.7 . . ?
H14A C14 H14B 108.2 . . ?
O6 C20 C19 109.2(3) . . ?
O6 C20 H20A 109.8 . . ?
O6 C20 H20B 109.8 . . ?
C19 C20 H20A 109.8 . . ?
C19 C20 H20B 109.8 . . ?
H20A C20 H20B 108.3 . . ?

loop_
_geom_bond_atom_site_label_1
_geom_bond_atom_site_label_2
_geom_bond_distance
_geom_bond_site_symmetry_2
_geom_bond_publ_flag
Rb1 P1 3.7133(9) . ?
Rb1 P3 3.5819(9) . ?
Rb1 P2 3.6568(9) . ?
Rb1 O5 2.886(3) . ?
Rb1 O2 3.019(3) . ?
Rb1 O1 2.875(3) . ?
Rb1 O4 3.021(3) . ?
Rb1 O6 3.057(3) . ?
Rb1 O3 2.940(3) . ?
Rb1 C2 3.588(3) . ?
Rb1 C1 3.686(3) . ?
P1 P2 2.0789(12) . ?
P1 C1 1.783(3) . ?
P3 P2 2.0779(12) . ?
P3 C2 1.787(3) . ?
O5 C19 1.427(5) . ?
O5 C18 1.411(5) . ?
O2 C13 1.446(5) . ?
O2 C12 1.408(5) . ?
O1 C11 1.427(5) . ?
O1 C22 1.402(5) . ?
O4 C17 1.435(5) . ?
O4 C16 1.398(5) . ?
O6 C21 1.421(5) . ?
O6 C20 1.409(5) . ?
O3 C15 1.444(5) . ?
O3 C14 1.396(5) . ?
C2 C1 1.414(4) . ?
C2 C4 1.577(4) . ?
C1 C3 1.565(4) . ?
C4 C8 1.556(5) . ?
C4 C9 1.529(5) . ?
C4 C10 1.534(5) . ?
C3 C7 1.539(5) . ?
C3 C6 1.537(5) . ?
C3 C5 1.534(5) . ?
C7 H7A 0.9800 . ?
C7 H7B 0.9800 . ?
C7 H7C 0.9800 . ?
C19 H19A 0.9900 . ?
C19 H19B 0.9900 . ?
C19 C20 1.479(6) . ?
C8 H8A 0.9800 . ?
C8 H8B 0.9800 . ?
C8 H8C 0.9800 . ?
C17 H17A 0.9900 . ?
C17 H17B 0.9900 . ?
C17 C18 1.477(6) . ?
C18 H18A 0.9900 . ?
C18 H18B 0.9900 . ?
C9 H9A 0.9800 . ?
C9 H9B 0.9800 . ?
C9 H9C 0.9800 . ?
C13 H13A 0.9900 . ?
C13 H13B 0.9900 . ?
C13 C14 1.478(7) . ?
C6 H6A 0.9800 . ?
C6 H6B 0.9800 . ?
C6 H6C 0.9800 . ?
C11 H11A 0.9900 . ?
C11 H11B 0.9900 . ?
C11 C12 1.481(7) . ?
C22 H22A 0.9900 . ?
C22 H22B 0.9900 . ?
C22 C21 1.480(6) . ?
C21 H21A 0.9900 . ?
C21 H21B 0.9900 . ?
C16 H16A 0.9900 . ?
C16 H16B 0.9900 . ?
C16 C15 1.475(7) . ?
C15 H15A 0.9900 . ?
C15 H15B 0.9900 . ?
C5 H5A 0.9800 . ?
C5 H5B 0.9800 . ?
C5 H5C 0.9800 . ?
C12 H12A 0.9900 . ?
C12 H12B 0.9900 . ?
C10 H10A 0.9800 . ?
C10 H10B 0.9800 . ?
C10 H10C 0.9800 . ?
C14 H14A 0.9900 . ?
C14 H14B 0.9900 . ?
C20 H20A 0.9900 . ?
C20 H20B 0.9900 . ?

loop_
_geom_torsion_atom_site_label_1
_geom_torsion_atom_site_label_2
_geom_torsion_atom_site_label_3
_geom_torsion_atom_site_label_4
_geom_torsion
_geom_torsion_site_symmetry_1
_geom_torsion_site_symmetry_2
_geom_torsion_site_symmetry_3
_geom_torsion_site_symmetry_4
_geom_torsion_publ_flag
Rb1 P1 C1 C2 -64.4(2) . . . . ?
Rb1 P1 C1 C3 117.1(2) . . . . ?
Rb1 P3 C2 C1 73.2(2) . . . . ?
Rb1 P3 C2 C4 -109.5(2) . . . . ?
Rb1 O5 C19 C20 17.7(4) . . . . ?
Rb1 O5 C18 C17 -32.3(4) . . . . ?
Rb1 O2 C13 C14 -67.2(3) . . . . ?
Rb1 O2 C12 C11 66.1(3) . . . . ?
Rb1 O1 C11 C12 26.7(4) . . . . ?
Rb1 O1 C22 C21 -27.5(4) . . . . ?
Rb1 O4 C17 C18 -58.7(3) . . . . ?
Rb1 O4 C16 C15 65.0(3) . . . . ?
Rb1 O6 C21 C22 -64.7(3) . . . . ?
Rb1 O6 C20 C19 68.8(3) . . . . ?
Rb1 O3 C15 C16 28.3(4) . . . . ?
Rb1 O3 C14 C13 -29.2(4) . . . . ?
Rb1 C2 C1 P1 65.48(18) . . . . ?
Rb1 C2 C1 C3 -116.3(3) . . . . ?
Rb1 C2 C4 C8 -52.7(3) . . . . ?
Rb1 C2 C4 C9 66.0(3) . . . . ?
Rb1 C2 C4 C10 -168.0(2) . . . . ?
Rb1 C1 C3 C7 -145.4(2) . . . . ?
Rb1 C1 C3 C6 -19.5(3) . . . . ?
Rb1 C1 C3 C5 98.0(3) . . . . ?
P1 C1 C3 C7 127.5(3) . . . . ?
P1 C1 C3 C6 -106.6(3) . . . . ?
P1 C1 C3 C5 10.9(4) . . . . ?
P3 C2 C1 Rb1 -69.08(18) . . . . ?
P3 C2 C1 P1 -3.6(3) . . . . ?
P3 C2 C1 C3 174.6(2) . . . . ?
P3 C2 C4 C8 29.4(3) . . . . ?
P3 C2 C4 C9 148.1(3) . . . . ?
P3 C2 C4 C10 -85.8(3) . . . . ?
P2 P1 C1 Rb1 67.28(5) . . . . ?
P2 P1 C1 C2 2.9(2) . . . . ?
P2 P1 C1 C3 -175.62(18) . . . . ?
P2 P3 C2 Rb1 -70.87(5) . . . . ?
P2 P3 C2 C1 2.4(2) . . . . ?
P2 P3 C2 C4 179.62(18) . . . . ?
O5 C19 C20 O6 -61.2(4) . . . . ?
O2 C13 C14 O3 68.0(4) . . . . ?
O1 C11 C12 O2 -64.3(4) . . . . ?
O1 C22 C21 O6 64.5(4) . . . . ?
O4 C17 C18 O5 62.3(4) . . . . ?
O4 C16 C15 O3 -63.9(4) . . . . ?
C2 C1 C3 C7 -50.7(4) . . . . ?
C2 C1 C3 C6 75.1(4) . . . . ?
C2 C1 C3 C5 -167.4(3) . . . . ?
C1 C2 C4 C8 -153.8(3) . . . . ?
C1 C2 C4 C9 -35.1(5) . . . . ?
C1 C2 C4 C10 90.9(4) . . . . ?
C4 C2 C1 Rb1 114.4(3) . . . . ?
C4 C2 C1 P1 179.9(2) . . . . ?
C4 C2 C1 C3 -2.0(5) . . . . ?
C19 O5 C18 C17 171.9(3) . . . . ?
C17 O4 C16 C15 -174.7(3) . . . . ?
C18 O5 C19 C20 173.5(3) . . . . ?
C13 O2 C12 C11 179.7(3) . . . . ?
C11 O1 C22 C21 175.8(3) . . . . ?
C22 O1 C11 C12 -176.1(3) . . . . ?
C21 O6 C20 C19 -177.8(3) . . . . ?
C16 O4 C17 C18 -179.0(3) . . . . ?
C15 O3 C14 C13 -176.8(3) . . . . ?
C12 O2 C13 C14 178.1(3) . . . . ?
C14 O3 C15 C16 175.8(3) . . . . ?
C20 O6 C21 C22 -177.4(3) . . . . ?

loop_
_exptl_oxdiff_crystal_face_indexfrac_h
_exptl_oxdiff_crystal_face_indexfrac_k
_exptl_oxdiff_crystal_face_indexfrac_l
_exptl_oxdiff_crystal_face_x
_exptl_oxdiff_crystal_face_y
_exptl_oxdiff_crystal_face_z
-1.9985 1.0076 1.9954 0.1206 -0.1905 0.2370
-1.5698 8.2621 -5.3873 0.5064 -0.7364 -0.4485
5.6369 0.8439 -8.6258 -0.1665 0.2419 -0.9559
2.6079 -8.2261 3.9083 -0.5435 0.7904 0.2826
4.9457 3.3357 -8.9357 -0.0739 -0.0058 -0.9972
-5.5627 -2.5878 -2.7844 0.9415 0.0744 0.3287
-2.0005 -0.9945 0.9964 0.2041 0.0055 0.2381
2.0002 0.9960 1.0031 -0.3392 -0.0327 -0.1200
-1.0099 -1.5366 11.2574 -0.6158 -0.0487 0.7864
3.7120 7.7284 2.3060 -0.7055 -0.6028 -0.3727
-4.3143 -7.6569 -0.1473 0.6384 0.5455 0.5431
-4.3385 6.6341 6.6966 0.0673 -0.8510 0.5208
1.4732 -10.1314 -0.5514 -0.0777 0.9839 0.1610
